data_4518911
loop_
_publ_author_name
'Thapa, Kedar Bahadur'
'Chen, Baojun'
'Bian, Li'
'Xu, Yixiu'
'He, Jiangang'
'Huang, Wei'
'Ju, Qiang'
'Fang, Zhenlan'

_publ_section_title
;
 Single-Metallic Thermoresponsive Coordination Network as a
 Dual-Parametric Luminescent Thermometer
;
_journal_name_full 'ACS Applied Materials &amp; Interfaces'
_journal_paper_doi 10.1021/acsami.1c07812
_journal_year 2021
_chemical_formula_sum 'C16 H18 Br2 Cu2 N4 O2'
_chemical_formula_weight 585.24
_space_group_IT_number 13
_space_group_name_Hall '-P 2yc'
_space_group_name_H-M_alt 'P 1 2/c 1'
_symmetry_cell_setting monoclinic
_symmetry_space_group_name_H-M 'P 1 2/c 1'
_atom_sites_solution_hydrogens geom
_atom_sites_solution_primary direct
_atom_sites_solution_secondary difmap
_audit_creation_method SHELXL-97
_cell_angle_alpha 90.00
_cell_angle_beta 107.715(5)
_cell_angle_gamma 90.00
_cell_formula_units_Z 4
_cell_length_a 13.115(2)
_cell_length_b 9.6722(13)
_cell_length_c 16.721(3)
_cell_measurement_reflns_used 5253
_cell_measurement_temperature 297(2)
_cell_measurement_theta_max 22.16
_cell_measurement_theta_min 3.16
_cell_volume 2020.5(6)
_computing_structure_refinement 'SHELXL-97 (Sheldrick, 1997)'
_computing_structure_solution 'SHELXS-97 (Sheldrick, 1990)'
_diffrn_ambient_temperature 297(2)
_diffrn_measured_fraction_theta_full 0.993
_diffrn_measured_fraction_theta_max 0.993
_diffrn_measurement_device_type 'CCD area detector'
_diffrn_measurement_method 'phi and omega scans'
_diffrn_radiation_monochromator graphite
_diffrn_radiation_source 'fine-focus sealed tube'
_diffrn_radiation_type MoK\a
_diffrn_radiation_wavelength 0.71073
_diffrn_reflns_av_R_equivalents 0.1120
_diffrn_reflns_av_sigmaI/netI 0.0592
_diffrn_reflns_limit_h_max 15
_diffrn_reflns_limit_h_min -15
_diffrn_reflns_limit_k_max 11
_diffrn_reflns_limit_k_min -11
_diffrn_reflns_limit_l_max 19
_diffrn_reflns_limit_l_min -19
_diffrn_reflns_number 30760
_diffrn_reflns_theta_full 25.16
_diffrn_reflns_theta_max 25.16
_diffrn_reflns_theta_min 3.16
_exptl_absorpt_coefficient_mu 6.077
_exptl_absorpt_correction_T_max 0.7447
_exptl_absorpt_correction_T_min 0.3952
_exptl_absorpt_correction_type multi-scan
_exptl_crystal_colour Yellow
_exptl_crystal_density_diffrn 1.924
_exptl_crystal_density_method 'not measured'
_exptl_crystal_description Columnar
_exptl_crystal_F_000 1144
_exptl_crystal_size_max 0.21
_exptl_crystal_size_mid 0.16
_exptl_crystal_size_min 0.08
_refine_diff_density_max 0.392
_refine_diff_density_min -0.552
_refine_diff_density_rms 0.092
_refine_ls_extinction_method none
_refine_ls_goodness_of_fit_ref 1.001
_refine_ls_hydrogen_treatment mixed
_refine_ls_matrix_type full
_refine_ls_number_parameters 235
_refine_ls_number_reflns 3599
_refine_ls_number_restraints 0
_refine_ls_restrained_S_all 1.001
_refine_ls_R_factor_all 0.0999
_refine_ls_R_factor_gt 0.0487
_refine_ls_shift/su_max 0.010
_refine_ls_shift/su_mean 0.002
_refine_ls_structure_factor_coef Fsqd
_refine_ls_weighting_details 'calc w=1/[\s^2^(Fo^2^)+(0.0503P)^2^+3.9968P] where P=(Fo^2^+2Fc^2^)/3'
_refine_ls_weighting_scheme calc
_refine_ls_wR_factor_gt 0.1026
_refine_ls_wR_factor_ref 0.1242
_reflns_number_gt 2157
_reflns_number_total 3599
_reflns_threshold_expression >2sigma(I)
_cod_data_source_file am1c07812_si_003.cif
_cod_data_source_block IAM21-1a'
_cod_depositor_comments
;
The following automatic conversions were performed:

data item '_exptl_absorpt_correction_type' value 'Multi-scan' was
changed to 'multi-scan' in accordance with the
/home/data/users/saulius/crontab/automatic-downloads/rss-feeds/ACS/lib/dictionaries/cif_core.dic
dictionary named 'cif_core.dic' version 2.4.2 last updated on
2011-04-26.

data item '_symmetry_cell_setting' value 'Monoclinic' was changed to
'monoclinic' in accordance with the
/home/data/users/saulius/crontab/automatic-downloads/rss-feeds/ACS/lib/dictionaries/cif_core.dic
dictionary named 'cif_core.dic' version 2.4.2 last updated on
2011-04-26.

Automatic conversion script
Id: cif_fix_values 7556 2019-12-06 15:28:31Z antanas 
;
_cod_original_cell_volume 2020.5(5)
_cod_original_sg_symbol_H-M P2/c
_cod_database_code 4518911

loop_
_symmetry_equiv_pos_as_xyz
'x, y, z'
'-x, y, -z+1/2'
'-x, -y, -z'
'x, -y, z-1/2'

loop_
_atom_site_label
_atom_site_type_symbol
_atom_site_fract_x
_atom_site_fract_y
_atom_site_fract_z
_atom_site_U_iso_or_equiv
_atom_site_adp_type
_atom_site_occupancy
_atom_site_symmetry_multiplicity
_atom_site_calc_flag
_atom_site_refinement_flags
_atom_site_disorder_assembly
_atom_site_disorder_group
Br1 Br 0.45903(7) 0.40740(9) 0.10516(5) 0.0697(3) Uani 1 1 d . . .
Br2 Br 0.29632(6) 0.15930(9) 0.23847(6) 0.0711(3) Uani 1 1 d . . .
Cu2 Cu 0.37768(9) 0.36894(11) 0.21024(7) 0.0723(3) Uani 1 1 d . . .
Cu1 Cu 0.52447(8) 0.19515(10) 0.17059(6) 0.0669(3) Uani 1 1 d . . .
C12 C -0.3409(5) 0.8804(6) 0.4839(4) 0.0415(15) Uani 1 1 d . . .
C11 C -0.1764(5) 0.7669(8) 0.5703(4) 0.0469(17) Uani 1 1 d . . .
C1 C 0.2562(5) 0.5340(7) 0.2948(4) 0.0499(17) Uani 1 1 d . . .
H1A H 0.2708 0.4576 0.3302 0.060 Uiso 1 1 calc R . .
C10 C -0.0703(5) 0.7941(8) 0.6337(4) 0.0531(18) Uani 1 1 d . . .
H10A H -0.0733 0.7675 0.6889 0.064 Uiso 1 1 calc R . .
H10B H -0.0548 0.8922 0.6349 0.064 Uiso 1 1 calc R . .
C7 C 0.1264(6) 0.6806(8) 0.5133(4) 0.0561(19) Uani 1 1 d . . .
H7A H 0.1922 0.6894 0.5594 0.067 Uiso 1 1 calc R . .
H7B H 0.1071 0.5835 0.5077 0.067 Uiso 1 1 calc R . .
C9 C 0.0185(6) 0.7145(8) 0.6138(4) 0.0548(18) Uani 1 1 d . . .
H9A H 0.0840 0.7249 0.6601 0.066 Uiso 1 1 calc R . .
H9B H 0.0002 0.6170 0.6089 0.066 Uiso 1 1 calc R . .
C5 C 0.2010(6) 0.6420(7) 0.3146(4) 0.0505(17) Uani 1 1 d . . .
C13 C -0.4105(5) 0.7689(7) 0.4712(5) 0.0543(18) Uani 1 1 d . . .
H13A H -0.3898 0.6865 0.5003 0.065 Uiso 1 1 calc R . .
C15 C -0.5397(6) 0.9066(8) 0.3745(5) 0.068(2) Uani 1 1 d . . .
H15A H -0.6083 0.9147 0.3372 0.082 Uiso 1 1 calc R . .
C4 C 0.1796(6) 0.7561(8) 0.2622(5) 0.066(2) Uani 1 1 d . . .
H4B H 0.1424 0.8314 0.2738 0.080 Uiso 1 1 calc R . .
C6 C 0.1461(5) 0.7283(8) 0.4344(4) 0.0508(17) Uani 1 1 d . . .
C8 C 0.0383(6) 0.7615(8) 0.5344(5) 0.064(2) Uani 1 1 d . . .
H8A H 0.0575 0.8586 0.5396 0.076 Uiso 1 1 calc R . .
H8B H -0.0275 0.7523 0.4883 0.076 Uiso 1 1 calc R . .
C16 C -0.3758(5) 1.0008(7) 0.4413(4) 0.0543(18) Uani 1 1 d . . .
H16A H -0.3292 1.0757 0.4508 0.065 Uiso 1 1 calc R . .
C2 C 0.2692(7) 0.6446(8) 0.1777(5) 0.072(2) Uani 1 1 d . . .
H2B H 0.2932 0.6464 0.1308 0.086 Uiso 1 1 calc R . .
C14 C -0.5089(6) 0.7831(7) 0.4154(5) 0.066(2) Uani 1 1 d . . .
H14A H -0.5562 0.7088 0.4046 0.079 Uiso 1 1 calc R . .
C3 C 0.2145(7) 0.7557(8) 0.1929(5) 0.073(2) Uani 1 1 d . . .
H3B H 0.2008 0.8309 0.1565 0.088 Uiso 1 1 calc R . .
N3 N -0.2369(4) 0.8789(5) 0.5389(3) 0.0471(14) Uani 1 1 d . . .
H3A H -0.2080 0.9581 0.5547 0.056 Uiso 1 1 calc R . .
N1 N 0.2901(5) 0.5325(6) 0.2271(4) 0.0613(17) Uani 1 1 d . . .
N2 N 0.1708(5) 0.6270(5) 0.3881(4) 0.0526(15) Uani 1 1 d . . .
H2A H 0.1677 0.5438 0.4054 0.063 Uiso 1 1 calc R . .
N4 N -0.4734(5) 1.0160(6) 0.3869(4) 0.0600(16) Uani 1 1 d . . .
O2 O -0.2069(4) 0.6487(5) 0.5488(3) 0.0562(12) Uani 1 1 d . . .
O1 O 0.1420(5) 0.8509(5) 0.4144(3) 0.0689(15) Uani 1 1 d . . .

loop_
_atom_site_aniso_label
_atom_site_aniso_U_11
_atom_site_aniso_U_22
_atom_site_aniso_U_33
_atom_site_aniso_U_23
_atom_site_aniso_U_13
_atom_site_aniso_U_12
Br1 0.0823(6) 0.0596(5) 0.0858(6) 0.0087(4) 0.0533(5) 0.0130(4)
Br2 0.0530(5) 0.0670(6) 0.0878(6) 0.0150(4) 0.0130(4) -0.0002(4)
Cu2 0.0826(7) 0.0681(7) 0.0829(7) 0.0150(5) 0.0499(6) 0.0216(5)
Cu1 0.0628(6) 0.0534(6) 0.0798(7) -0.0149(5) 0.0148(5) -0.0011(5)
C12 0.037(4) 0.041(4) 0.050(4) 0.008(3) 0.018(3) 0.005(3)
C11 0.046(4) 0.054(5) 0.048(4) 0.005(4) 0.025(3) 0.005(4)
C1 0.051(4) 0.045(4) 0.064(5) 0.011(3) 0.033(4) 0.011(3)
C10 0.043(4) 0.064(5) 0.055(4) -0.009(4) 0.020(3) 0.001(3)
C7 0.055(4) 0.063(5) 0.055(4) -0.004(4) 0.024(4) 0.008(4)
C9 0.046(4) 0.063(5) 0.057(4) 0.007(4) 0.018(3) 0.009(4)
C5 0.056(4) 0.041(4) 0.063(5) 0.004(3) 0.031(4) 0.002(3)
C13 0.046(4) 0.039(4) 0.078(5) 0.014(4) 0.020(4) 0.000(3)
C15 0.045(4) 0.056(5) 0.096(6) 0.011(5) 0.009(4) -0.010(4)
C4 0.078(6) 0.055(5) 0.076(5) 0.006(4) 0.037(5) 0.014(4)
C6 0.046(4) 0.050(5) 0.061(5) -0.007(4) 0.022(4) -0.004(3)
C8 0.063(5) 0.064(5) 0.070(5) 0.007(4) 0.029(4) 0.009(4)
C16 0.042(4) 0.045(4) 0.071(5) 0.003(4) 0.010(4) 0.001(3)
C2 0.096(7) 0.071(6) 0.062(5) 0.019(4) 0.046(5) 0.009(5)
C14 0.042(4) 0.040(4) 0.115(7) 0.010(4) 0.022(5) -0.010(3)
C3 0.104(7) 0.059(5) 0.071(5) 0.016(4) 0.049(5) 0.025(5)
N3 0.045(3) 0.040(3) 0.059(4) -0.001(3) 0.020(3) -0.003(3)
N1 0.071(4) 0.060(4) 0.063(4) 0.008(3) 0.036(3) 0.004(3)
N2 0.067(4) 0.036(3) 0.069(4) 0.003(3) 0.042(3) 0.004(3)
N4 0.054(4) 0.044(4) 0.077(4) 0.004(3) 0.012(3) -0.004(3)
O2 0.055(3) 0.043(3) 0.070(3) 0.001(2) 0.017(3) 0.002(2)
O1 0.097(4) 0.043(3) 0.078(4) -0.004(3) 0.044(3) -0.002(3)

loop_
_atom_type_symbol
_atom_type_description
_atom_type_scat_dispersion_real
_atom_type_scat_dispersion_imag
_atom_type_scat_source
C C 0.0033 0.0016 'International Tables Vol C Tables 4.2.6.8 and 6.1.1.4'
H H 0.0000 0.0000 'International Tables Vol C Tables 4.2.6.8 and 6.1.1.4'
N N 0.0061 0.0033 'International Tables Vol C Tables 4.2.6.8 and 6.1.1.4'
O O 0.0106 0.0060 'International Tables Vol C Tables 4.2.6.8 and 6.1.1.4'
Cu Cu 0.3201 1.2651 'International Tables Vol C Tables 4.2.6.8 and 6.1.1.4'
Br Br -0.2901 2.4595 'International Tables Vol C Tables 4.2.6.8 and 6.1.1.4'

loop_
_geom_angle_atom_site_label_1
_geom_angle_atom_site_label_2
_geom_angle_atom_site_label_3
_geom_angle
_geom_angle_site_symmetry_1
_geom_angle_site_symmetry_3
_geom_angle_publ_flag
Cu2 Br1 Cu1 72.49(4) . . ?
Cu2 Br2 Cu1 66.15(4) . 2_655 ?
N1 Cu2 Br1 112.77(17) . . ?
N1 Cu2 Br2 109.11(17) . . ?
Br1 Cu2 Br2 127.66(5) . . ?
N1 Cu2 Cu1 124.18(17) . 2_655 ?
Br1 Cu2 Cu1 116.19(5) . 2_655 ?
Br2 Cu2 Cu1 56.94(4) . 2_655 ?
N1 Cu2 Cu1 165.43(17) . . ?
Br1 Cu2 Cu1 54.01(4) . . ?
Br2 Cu2 Cu1 85.29(4) . . ?
Cu1 Cu2 Cu1 65.17(5) 2_655 . ?
N4 Cu1 Br1 120.66(18) 2_545 . ?
N4 Cu1 Br2 107.44(18) 2_545 2_655 ?
Br1 Cu1 Br2 124.46(5) . 2_655 ?
N4 Cu1 Cu2 159.52(18) 2_545 2_655 ?
Br1 Cu1 Cu2 79.62(4) . 2_655 ?
Br2 Cu1 Cu2 56.91(4) 2_655 2_655 ?
N4 Cu1 Cu2 118.94(18) 2_545 . ?
Br1 Cu1 Cu2 53.50(3) . . ?
Br2 Cu1 Cu2 123.39(5) 2_655 . ?
Cu2 Cu1 Cu2 69.28(5) 2_655 . ?
N4 Cu1 Cu1 107.72(18) 2_545 2_655 ?
Br1 Cu1 Cu1 105.80(4) . 2_655 ?
Br2 Cu1 Cu1 82.40(5) 2_655 2_655 ?
Cu2 Cu1 Cu1 60.05(4) 2_655 2_655 ?
Cu2 Cu1 Cu1 54.78(3) . 2_655 ?
C16 C12 C13 118.8(6) . . ?
C16 C12 N3 117.2(6) . . ?
C13 C12 N3 124.0(6) . . ?
O2 C11 N3 122.2(6) . . ?
O2 C11 C10 121.4(6) . . ?
N3 C11 C10 116.4(7) . . ?
N1 C1 C5 123.5(6) . . ?
C11 C10 C9 111.5(6) . . ?
C6 C7 C8 113.2(6) . . ?
C8 C9 C10 113.1(6) . . ?
C1 C5 C4 118.4(6) . . ?
C1 C5 N2 116.3(6) . . ?
C4 C5 N2 125.3(6) . . ?
C14 C13 C12 118.2(6) . . ?
N4 C15 C14 122.0(7) . . ?
C3 C4 C5 118.6(7) . . ?
O1 C6 N2 122.9(6) . . ?
O1 C6 C7 122.3(6) . . ?
N2 C6 C7 114.8(6) . . ?
C9 C8 C7 113.4(6) . . ?
N4 C16 C12 123.2(7) . . ?
N1 C2 C3 123.1(7) . . ?
C13 C14 C15 120.4(7) . . ?
C4 C3 C2 119.5(7) . . ?
C11 N3 C12 127.3(6) . . ?
C1 N1 C2 117.0(6) . . ?
C1 N1 Cu2 118.4(5) . . ?
C2 N1 Cu2 124.4(5) . . ?
C6 N2 C5 127.3(6) . . ?
C16 N4 C15 117.4(6) . . ?
C16 N4 Cu1 122.4(5) . 2_565 ?
C15 N4 Cu1 120.2(5) . 2_565 ?

loop_
_geom_bond_atom_site_label_1
_geom_bond_atom_site_label_2
_geom_bond_distance
_geom_bond_site_symmetry_2
_geom_bond_publ_flag
Br1 Cu2 2.3462(12) . ?
Br1 Cu1 2.3615(13) . ?
Br2 Cu2 2.4040(14) . ?
Br2 Cu1 2.4046(13) 2_655 ?
Cu2 N1 2.024(6) . ?
Cu2 Cu1 2.6243(14) 2_655 ?
Cu2 Cu1 2.7835(14) . ?
Cu1 N4 1.996(6) 2_545 ?
Cu1 Br2 2.4046(13) 2_655 ?
Cu1 Cu2 2.6243(14) 2_655 ?
Cu1 Cu1 2.916(2) 2_655 ?
C12 C16 1.369(9) . ?
C12 C13 1.387(9) . ?
C12 N3 1.394(8) . ?
C11 O2 1.228(8) . ?
C11 N3 1.351(8) . ?
C11 C10 1.494(9) . ?
C1 N1 1.336(8) . ?
C1 C5 1.369(9) . ?
C10 C9 1.515(9) . ?
C7 C6 1.492(9) . ?
C7 C8 1.523(9) . ?
C9 C8 1.500(9) . ?
C5 C4 1.383(10) . ?
C5 N2 1.408(8) . ?
C13 C14 1.350(10) . ?
C15 N4 1.345(9) . ?
C15 C14 1.374(10) . ?
C4 C3 1.369(10) . ?
C6 O1 1.228(8) . ?
C6 N2 1.348(8) . ?
C16 N4 1.333(9) . ?
C2 N1 1.340(9) . ?
C2 C3 1.358(10) . ?
N4 Cu1 1.996(6) 2_565 ?
